data_7158238
loop_
_publ_author_name
'Jaiswal, Manish K.'
'Singh, Sanjay'
'Singh, Ravi P.'

_publ_section_title
;
 Enantioselective vinylogous aldol reaction of acylphosphonates with
 3-alkylidene oxindoles.
;
_journal_issue 36
_journal_name_full 'Organic &amp; biomolecular chemistry'
_journal_page_first 7861
_journal_page_last 7866
_journal_paper_doi 10.1039/d1ob00140j
_journal_volume 19
_journal_year 2021
_chemical_absolute_configuration R
_chemical_formula_moiety 'C32 H35 Br N O7 P'
_chemical_formula_sum 'C32 H35 Br N O7 P'
_chemical_formula_weight 656.48
_space_group_crystal_system orthorhombic
_space_group_IT_number 19
_space_group_name_Hall 'P 2ac 2ab'
_space_group_name_H-M_alt 'P 21 21 21'
_atom_sites_solution_hydrogens geom
_audit_creation_method SHELXL-2014/7
_audit_update_record
;
2020-08-21 deposited with the CCDC.	2021-08-13 downloaded from the CCDC.
;
_cell_angle_alpha 90
_cell_angle_beta 90
_cell_angle_gamma 90
_cell_formula_units_Z 4
_cell_length_a 6.5171(3)
_cell_length_b 9.8455(6)
_cell_length_c 48.456(3)
_cell_measurement_reflns_used 251
_cell_measurement_temperature 302(2)
_cell_measurement_theta_max 28.319
_cell_measurement_theta_min 2.20
_cell_volume 3109.1(3)
_computing_structure_refinement 'SHELXL-2014/7 (Sheldrick, 2014)'
_diffrn_ambient_temperature 302(2)
_diffrn_measured_fraction_theta_full 0.999
_diffrn_measured_fraction_theta_max 0.998
_diffrn_measurement_device_type 'Bruker APEX-II CCD'
_diffrn_measurement_method '\f and \w scans'
_diffrn_radiation_type MoK\a
_diffrn_radiation_wavelength 0.71073
_diffrn_reflns_av_R_equivalents 0.0418
_diffrn_reflns_av_unetI/netI 0.0775
_diffrn_reflns_Laue_measured_fraction_full 0.999
_diffrn_reflns_Laue_measured_fraction_max 0.998
_diffrn_reflns_limit_h_max 8
_diffrn_reflns_limit_h_min -8
_diffrn_reflns_limit_k_max 12
_diffrn_reflns_limit_k_min -13
_diffrn_reflns_limit_l_max 62
_diffrn_reflns_limit_l_min -64
_diffrn_reflns_number 24109
_diffrn_reflns_point_group_measured_fraction_full 0.995
_diffrn_reflns_point_group_measured_fraction_max 0.995
_diffrn_reflns_theta_full 25.242
_diffrn_reflns_theta_max 28.271
_diffrn_reflns_theta_min 2.111
_exptl_absorpt_coefficient_mu 1.421
_exptl_absorpt_correction_T_max 0.843
_exptl_absorpt_correction_T_min 0.761
_exptl_absorpt_correction_type multi-scan
_exptl_absorpt_process_details '(SADABS; Bruker; 2014)'
_exptl_crystal_colour WHITE
_exptl_crystal_density_diffrn 1.403
_exptl_crystal_description BLOCK
_exptl_crystal_F_000 1360
_exptl_crystal_size_max 0.28
_exptl_crystal_size_mid 0.16
_exptl_crystal_size_min 0.12
_refine_diff_density_max 0.451
_refine_diff_density_min -0.622
_refine_diff_density_rms 0.061
_refine_ls_abs_structure_details
;
 Flack x determined using 1633 quotients [(I+)-(I-)]/[(I+)+(I-)]
 (Parsons, Flack and Wagner, Acta Cryst. B69 (2013) 249-259).
;
_refine_ls_abs_structure_Flack 0.030(5)
_refine_ls_extinction_method none
_refine_ls_goodness_of_fit_ref 0.819
_refine_ls_hydrogen_treatment constr
_refine_ls_matrix_type full
_refine_ls_number_parameters 385
_refine_ls_number_reflns 7675
_refine_ls_number_restraints 0
_refine_ls_restrained_S_all 0.819
_refine_ls_R_factor_all 0.0908
_refine_ls_R_factor_gt 0.0489
_refine_ls_shift/su_max 0.007
_refine_ls_shift/su_mean 0.000
_refine_ls_structure_factor_coef Fsqd
_refine_ls_weighting_details 'w=1/[\s^2^(Fo^2^)+(0.1000P)^2^+1.2032P] where P=(Fo^2^+2Fc^2^)/3'
_refine_ls_weighting_scheme calc
_refine_ls_wR_factor_gt 0.1200
_refine_ls_wR_factor_ref 0.1455
_reflns_Friedel_coverage 0.734
_reflns_Friedel_fraction_full 0.989
_reflns_Friedel_fraction_max 0.990
_reflns_number_gt 5197
_reflns_number_total 7717
_reflns_threshold_expression 'I > 2\s(I)'
_cod_data_source_file d1ob00140j2.cif
_cod_data_source_block mj556_0m_a
_cod_depositor_comments 'Adding full bibliography for 7158237--7158238.cif.'
_cod_original_cell_volume 3109.2(3)
_cod_database_code 7158238
_shelx_shelxl_version_number 2014/7
_shelx_space_group_comment
;
The symmetry employed for this shelxl refinement is uniquely defined
by the following loop, which should always be used as a source of
symmetry information in preference to the above space-group names.
They are only intended as comments.
;
_shelx_estimated_absorpt_t_min 0.970
_shelx_estimated_absorpt_t_max 0.979

loop_
_space_group_symop_operation_xyz
'x, y, z'
'-x+1/2, -y, z+1/2'
'-x, y+1/2, -z+1/2'
'x+1/2, -y+1/2, -z'

loop_
_atom_site_label
_atom_site_type_symbol
_atom_site_fract_x
_atom_site_fract_y
_atom_site_fract_z
_atom_site_U_iso_or_equiv
_atom_site_adp_type
_atom_site_occupancy
_atom_site_site_symmetry_order
_atom_site_calc_flag
_atom_site_refinement_flags_posn
_atom_site_refinement_flags_adp
_atom_site_refinement_flags_occupancy
_atom_site_disorder_assembly
_atom_site_disorder_group
Br1 Br 1.20214(9) 0.12785(8) 0.29224(2) 0.0612(2) Uani 1 1 d . . . . .
P002 P -0.07836(17) 0.43036(13) 0.42255(3) 0.0303(3) Uani 1 1 d . . . . .
O4 O 0.3139(5) 0.4194(3) 0.41550(8) 0.0377(8) Uani 1 1 d . . . . .
H4 H 0.4242 0.3810 0.4178 0.057 Uiso 1 1 calc R U . . .
O5 O -0.2679(5) 0.3509(4) 0.42190(8) 0.0423(8) Uani 1 1 d . . . . .
O7 O -0.0488(6) 0.5064(4) 0.45059(7) 0.0451(9) Uani 1 1 d . . . . .
O6 O -0.0658(5) 0.5453(4) 0.40013(7) 0.0377(8) Uani 1 1 d . . . . .
O3 O 0.3633(6) 0.5617(4) 0.30422(8) 0.0507(10) Uani 1 1 d . . . . .
N1 N 0.5302(6) 0.3895(4) 0.32473(8) 0.0340(9) Uani 1 1 d . . . . .
O1 O 0.2325(6) 0.4427(4) 0.34872(9) 0.0575(12) Uani 1 1 d . . . . .
C8 C 0.3715(8) 0.3677(6) 0.34482(10) 0.0361(11) Uani 1 1 d . . . . .
C1 C 0.6731(8) 0.2823(5) 0.32542(9) 0.0312(10) Uani 1 1 d . . . . .
O2 O 0.6615(8) 0.4928(6) 0.28686(12) 0.100(2) Uani 1 1 d . . . . .
C18 C 0.1743(7) 0.2325(5) 0.44321(9) 0.0295(10) Uani 1 1 d . . . . .
C6 C 0.6136(7) 0.1866(5) 0.34502(9) 0.0319(10) Uani 1 1 d . . . . .
C16 C 0.1223(7) 0.2432(6) 0.39047(9) 0.0331(11) Uani 1 1 d . . . . .
H16A H 0.0217 0.1722 0.3936 0.040 Uiso 1 1 calc R U . . .
H16B H 0.0670 0.3042 0.3766 0.040 Uiso 1 1 calc R U . . .
C7 C 0.4265(7) 0.2355(5) 0.35870(9) 0.0319(10) Uani 1 1 d . . . . .
C17 C 0.1529(6) 0.3241(5) 0.41790(9) 0.0286(10) Uani 1 1 d . . . . .
C10 C 0.3772(7) 0.0477(5) 0.39222(10) 0.0335(11) Uani 1 1 d . . . . .
C32 C 0.5263(9) 0.4866(6) 0.30333(11) 0.0429(13) Uani 1 1 d . . . . .
C23 C 0.3269(8) 0.2522(6) 0.46294(11) 0.0409(12) Uani 1 1 d . . . . .
H23 H 0.4218 0.3218 0.4606 0.049 Uiso 1 1 calc R U . . .
C2 C 0.8502(8) 0.2680(6) 0.31006(11) 0.0377(12) Uani 1 1 d . . . . .
H2 H 0.8942 0.3353 0.2980 0.045 Uiso 1 1 calc R U . . .
C5 C 0.7248(9) 0.0665(6) 0.34739(11) 0.0418(12) Uani 1 1 d . . . . .
H5 H 0.6843 -0.0003 0.3598 0.050 Uiso 1 1 calc R U . . .
C3 C 0.9589(7) 0.1486(6) 0.31355(11) 0.0426(13) Uani 1 1 d . . . . .
C9 C 0.3160(7) 0.1796(5) 0.37939(9) 0.0324(10) Uani 1 1 d . . . . .
C19 C 0.0373(8) 0.1269(6) 0.44761(11) 0.0444(13) Uani 1 1 d . . . . .
H19 H -0.0659 0.1110 0.4348 0.053 Uiso 1 1 calc R U . . .
C24 C -0.2012(10) 0.5488(6) 0.37661(12) 0.0504(14) Uani 1 1 d . . . . .
H24A H -0.3430 0.5463 0.3827 0.060 Uiso 1 1 calc R U . . .
H24B H -0.1764 0.4707 0.3649 0.060 Uiso 1 1 calc R U . . .
C20 C 0.0510(10) 0.0449(7) 0.47067(12) 0.0554(16) Uani 1 1 d . . . . .
H20 H -0.0428 -0.0252 0.4732 0.067 Uiso 1 1 calc R U . . .
C4 C 0.8981(9) 0.0476(6) 0.33089(11) 0.0450(13) Uani 1 1 d . . . . .
H4A H 0.9714 -0.0333 0.3317 0.054 Uiso 1 1 calc R U . . .
C21 C 0.2024(11) 0.0663(7) 0.48997(11) 0.0571(16) Uani 1 1 d . . . . .
H21 H 0.2116 0.0111 0.5055 0.068 Uiso 1 1 calc R U . . .
C15 C 0.5305(9) 0.0421(6) 0.41179(12) 0.0453(13) Uani 1 1 d . . . . .
H15 H 0.5985 0.1211 0.4170 0.054 Uiso 1 1 calc R U . . .
C14 C 0.5834(11) -0.0810(6) 0.42370(13) 0.0562(16) Uani 1 1 d . . . . .
H14 H 0.6868 -0.0839 0.4369 0.067 Uiso 1 1 calc R U . . .
C22 C 0.3393(9) 0.1698(6) 0.48600(11) 0.0495(15) Uani 1 1 d . . . . .
H22 H 0.4420 0.1850 0.4990 0.059 Uiso 1 1 calc R U . . .
C28 C 0.3237(11) 0.6644(7) 0.28315(14) 0.0635(19) Uani 1 1 d . . . . .
C13 C 0.4855(11) -0.1983(6) 0.41625(14) 0.0563(16) Uani 1 1 d . . . . .
H13 H 0.5221 -0.2804 0.4244 0.068 Uiso 1 1 calc R U . . .
C11 C 0.2787(11) -0.0719(6) 0.38539(13) 0.0573(16) Uani 1 1 d . . . . .
H11 H 0.1719 -0.0700 0.3727 0.069 Uiso 1 1 calc R U . . .
C12 C 0.3353(11) -0.1943(7) 0.39704(16) 0.0654(19) Uani 1 1 d . . . . .
H12 H 0.2701 -0.2741 0.3917 0.078 Uiso 1 1 calc R U . . .
C26 C 0.0514(17) 0.6348(9) 0.45461(15) 0.088(3) Uani 1 1 d . . . . .
H26A H 0.1457 0.6500 0.4394 0.106 Uiso 1 1 calc R U . . .
H26B H -0.0510 0.7062 0.4540 0.106 Uiso 1 1 calc R U . . .
C25 C -0.1605(12) 0.6760(8) 0.36120(14) 0.068(2) Uani 1 1 d . . . . .
H25A H -0.1799 0.7524 0.3732 0.102 Uiso 1 1 calc R U . . .
H25B H -0.2534 0.6825 0.3459 0.102 Uiso 1 1 calc R U . . .
H25C H -0.0218 0.6754 0.3545 0.102 Uiso 1 1 calc R U . . .
C31 C 0.1193(13) 0.7206(10) 0.2910(2) 0.103(4) Uani 1 1 d . . . . .
H31A H 0.0218 0.6479 0.2925 0.154 Uiso 1 1 calc R U . . .
H31B H 0.0746 0.7837 0.2772 0.154 Uiso 1 1 calc R U . . .
H31C H 0.1301 0.7664 0.3084 0.154 Uiso 1 1 calc R U . . .
C30 C 0.4874(18) 0.7691(10) 0.2830(3) 0.154(6) Uani 1 1 d . . . . .
H30A H 0.5113 0.8000 0.3015 0.231 Uiso 1 1 calc R U . . .
H30B H 0.4454 0.8443 0.2717 0.231 Uiso 1 1 calc R U . . .
H30C H 0.6114 0.7307 0.2757 0.231 Uiso 1 1 calc R U . . .
C29 C 0.309(2) 0.5957(12) 0.25527(18) 0.148(5) Uani 1 1 d . . . . .
H29A H 0.4337 0.5470 0.2516 0.222 Uiso 1 1 calc R U . . .
H29B H 0.2883 0.6631 0.2412 0.222 Uiso 1 1 calc R U . . .
H29C H 0.1956 0.5335 0.2553 0.222 Uiso 1 1 calc R U . . .
C27 C 0.160(2) 0.6448(11) 0.4796(2) 0.126(4) Uani 1 1 d . . . . .
H27A H 0.0721 0.6808 0.4936 0.190 Uiso 1 1 calc R U . . .
H27B H 0.2760 0.7041 0.4771 0.190 Uiso 1 1 calc R U . . .
H27C H 0.2077 0.5564 0.4850 0.190 Uiso 1 1 calc R U . . .

loop_
_atom_site_aniso_label
_atom_site_aniso_U_11
_atom_site_aniso_U_22
_atom_site_aniso_U_33
_atom_site_aniso_U_23
_atom_site_aniso_U_13
_atom_site_aniso_U_12
Br1 0.0410(3) 0.0788(5) 0.0637(4) -0.0103(4) 0.0157(3) 0.0140(3)
P002 0.0226(5) 0.0336(6) 0.0347(6) 0.0037(6) 0.0025(5) -0.0014(5)
O4 0.0232(14) 0.0385(19) 0.051(2) 0.0087(16) 0.0014(15) -0.0047(15)
O5 0.0198(14) 0.043(2) 0.064(2) 0.0069(18) 0.0052(15) 0.0000(15)
O7 0.057(2) 0.045(2) 0.0333(18) -0.0009(16) 0.0077(17) -0.0037(19)
O6 0.0338(17) 0.039(2) 0.0402(18) 0.0089(16) -0.0067(15) -0.0042(16)
O3 0.056(2) 0.051(2) 0.045(2) 0.0262(19) 0.0139(18) 0.023(2)
N1 0.0333(19) 0.034(2) 0.035(2) 0.0053(18) 0.0047(17) 0.0086(18)
O1 0.054(2) 0.056(2) 0.062(2) 0.024(2) 0.027(2) 0.030(2)
C8 0.038(2) 0.038(3) 0.032(2) 0.007(2) 0.004(2) 0.008(2)
C1 0.036(2) 0.030(3) 0.027(2) -0.001(2) 0.001(2) 0.004(2)
O2 0.076(3) 0.115(5) 0.108(4) 0.075(4) 0.058(3) 0.050(3)
C18 0.024(2) 0.034(2) 0.031(2) 0.004(2) -0.0007(18) 0.0029(19)
C6 0.032(2) 0.036(3) 0.028(2) 0.000(2) 0.0015(19) 0.008(2)
C16 0.026(2) 0.044(3) 0.029(2) 0.008(2) 0.0013(18) 0.006(2)
C7 0.033(2) 0.032(3) 0.031(2) 0.004(2) 0.002(2) 0.006(2)
C17 0.0184(18) 0.034(2) 0.033(2) 0.005(2) 0.0003(17) -0.0004(18)
C10 0.032(2) 0.032(3) 0.037(3) 0.006(2) 0.000(2) 0.002(2)
C32 0.044(3) 0.043(3) 0.042(3) 0.010(3) 0.007(2) 0.005(3)
C23 0.036(3) 0.046(3) 0.040(3) 0.002(2) -0.010(2) -0.003(2)
C2 0.033(2) 0.044(3) 0.036(3) 0.001(2) 0.003(2) 0.004(2)
C5 0.047(3) 0.038(3) 0.040(3) 0.003(2) 0.003(2) 0.010(3)
C3 0.030(2) 0.058(4) 0.040(3) -0.011(3) 0.004(2) 0.010(3)
C9 0.029(2) 0.037(3) 0.031(2) 0.000(2) -0.004(2) 0.002(2)
C19 0.038(3) 0.053(3) 0.042(3) 0.009(3) -0.009(2) -0.010(3)
C24 0.044(3) 0.053(3) 0.054(3) 0.004(3) -0.016(3) 0.006(3)
C20 0.061(4) 0.050(4) 0.056(3) 0.023(3) -0.012(3) -0.015(3)
C4 0.045(3) 0.046(3) 0.044(3) -0.004(3) 0.003(3) 0.023(3)
C21 0.068(4) 0.063(4) 0.040(3) 0.021(3) -0.008(3) 0.003(4)
C15 0.042(3) 0.037(3) 0.057(3) 0.003(3) -0.014(3) 0.001(2)
C14 0.062(4) 0.051(4) 0.056(3) 0.012(3) -0.025(3) 0.005(3)
C22 0.049(3) 0.059(4) 0.041(3) 0.006(3) -0.017(3) 0.000(3)
C28 0.064(4) 0.062(4) 0.064(4) 0.040(3) 0.017(3) 0.023(3)
C13 0.060(4) 0.041(3) 0.068(4) 0.023(3) -0.005(3) -0.001(3)
C11 0.060(3) 0.047(3) 0.065(4) 0.008(3) -0.025(3) -0.010(3)
C12 0.062(4) 0.036(3) 0.098(5) 0.017(3) -0.022(4) -0.011(3)
C26 0.133(8) 0.075(5) 0.057(4) -0.009(4) -0.007(5) -0.039(6)
C25 0.072(5) 0.077(5) 0.055(4) 0.030(4) -0.010(3) 0.006(4)
C31 0.077(5) 0.102(7) 0.130(7) 0.074(6) 0.040(5) 0.053(5)
C30 0.099(8) 0.071(6) 0.293(18) 0.092(9) 0.000(10) 0.002(6)
C29 0.195(13) 0.184(12) 0.065(5) 0.015(7) -0.029(7) 0.090(11)
C27 0.159(11) 0.105(7) 0.116(8) 0.000(6) -0.060(8) -0.042(8)

loop_
_atom_type_symbol
_atom_type_description
_atom_type_scat_dispersion_real
_atom_type_scat_dispersion_imag
_atom_type_scat_source
C C 0.0033 0.0016 'International Tables Vol C Tables 4.2.6.8 and 6.1.1.4'
H H 0.0000 0.0000 'International Tables Vol C Tables 4.2.6.8 and 6.1.1.4'
N N 0.0061 0.0033 'International Tables Vol C Tables 4.2.6.8 and 6.1.1.4'
O O 0.0106 0.0060 'International Tables Vol C Tables 4.2.6.8 and 6.1.1.4'
P P 0.1023 0.0942 'International Tables Vol C Tables 4.2.6.8 and 6.1.1.4'
Br Br -0.2901 2.4595 'International Tables Vol C Tables 4.2.6.8 and 6.1.1.4'

loop_
_geom_angle_atom_site_label_1
_geom_angle_atom_site_label_2
_geom_angle_atom_site_label_3
_geom_angle
_geom_angle_site_symmetry_1
_geom_angle_site_symmetry_3
_geom_angle_publ_flag
O5 P002 O7 112.2(2) . . ?
O5 P002 O6 114.5(2) . . ?
O7 P002 O6 104.5(2) . . ?
O5 P002 C17 112.6(2) . . ?
O7 P002 C17 106.0(2) . . ?
O6 P002 C17 106.3(2) . . ?
C17 O4 H4 109.5 . . ?
C26 O7 P002 126.5(4) . . ?
C24 O6 P002 122.1(3) . . ?
C32 O3 C28 121.1(4) . . ?
C1 N1 C32 122.5(4) . . ?
C1 N1 C8 110.4(4) . . ?
C32 N1 C8 125.9(4) . . ?
O1 C8 N1 124.5(5) . . ?
O1 C8 C7 130.4(5) . . ?
N1 C8 C7 105.1(4) . . ?
C2 C1 C6 122.1(5) . . ?
C2 C1 N1 128.1(5) . . ?
C6 C1 N1 109.8(4) . . ?
C19 C18 C23 117.3(5) . . ?
C19 C18 C17 120.4(4) . . ?
C23 C18 C17 122.3(4) . . ?
C5 C6 C1 119.1(4) . . ?
C5 C6 C7 132.3(5) . . ?
C1 C6 C7 108.5(4) . . ?
C9 C16 C17 114.1(4) . . ?
C9 C16 H16A 108.7 . . ?
C17 C16 H16A 108.7 . . ?
C9 C16 H16B 108.7 . . ?
C17 C16 H16B 108.7 . . ?
H16A C16 H16B 107.6 . . ?
C9 C7 C6 130.1(5) . . ?
C9 C7 C8 123.7(4) . . ?
C6 C7 C8 106.2(4) . . ?
O4 C17 C18 113.0(3) . . ?
O4 C17 C16 111.3(4) . . ?
C18 C17 C16 113.2(4) . . ?
O4 C17 P002 103.9(3) . . ?
C18 C17 P002 108.1(3) . . ?
C16 C17 P002 106.7(3) . . ?
C15 C10 C11 117.9(5) . . ?
C15 C10 C9 121.0(5) . . ?
C11 C10 C9 121.2(4) . . ?
O2 C32 O3 126.9(5) . . ?
O2 C32 N1 121.0(5) . . ?
O3 C32 N1 112.1(4) . . ?
C22 C23 C18 120.9(5) . . ?
C22 C23 H23 119.5 . . ?
C18 C23 H23 119.5 . . ?
C1 C2 C3 116.7(5) . . ?
C1 C2 H2 121.6 . . ?
C3 C2 H2 121.6 . . ?
C6 C5 C4 119.2(5) . . ?
C6 C5 H5 120.4 . . ?
C4 C5 H5 120.4 . . ?
C4 C3 C2 123.2(5) . . ?
C4 C3 Br1 119.9(4) . . ?
C2 C3 Br1 116.9(4) . . ?
C7 C9 C10 121.3(4) . . ?
C7 C9 C16 122.8(4) . . ?
C10 C9 C16 115.9(4) . . ?
C20 C19 C18 121.4(5) . . ?
C20 C19 H19 119.3 . . ?
C18 C19 H19 119.3 . . ?
O6 C24 C25 108.0(5) . . ?
O6 C24 H24A 110.1 . . ?
C25 C24 H24A 110.1 . . ?
O6 C24 H24B 110.1 . . ?
C25 C24 H24B 110.1 . . ?
H24A C24 H24B 108.4 . . ?
C21 C20 C19 120.4(6) . . ?
C21 C20 H20 119.8 . . ?
C19 C20 H20 119.8 . . ?
C3 C4 C5 119.5(5) . . ?
C3 C4 H4A 120.3 . . ?
C5 C4 H4A 120.3 . . ?
C22 C21 C20 119.1(5) . . ?
C22 C21 H21 120.5 . . ?
C20 C21 H21 120.5 . . ?
C10 C15 C14 120.1(5) . . ?
C10 C15 H15 119.9 . . ?
C14 C15 H15 119.9 . . ?
C13 C14 C15 120.8(5) . . ?
C13 C14 H14 119.6 . . ?
C15 C14 H14 119.6 . . ?
C21 C22 C23 120.8(5) . . ?
C21 C22 H22 119.6 . . ?
C23 C22 H22 119.6 . . ?
O3 C28 C30 110.9(7) . . ?
O3 C28 C31 103.7(5) . . ?
C30 C28 C31 112.6(8) . . ?
O3 C28 C29 109.0(6) . . ?
C30 C28 C29 110.6(9) . . ?
C31 C28 C29 109.7(9) . . ?
C12 C13 C14 119.7(6) . . ?
C12 C13 H13 120.2 . . ?
C14 C13 H13 120.2 . . ?
C12 C11 C10 121.5(5) . . ?
C12 C11 H11 119.3 . . ?
C10 C11 H11 119.3 . . ?
C13 C12 C11 120.0(6) . . ?
C13 C12 H12 120.0 . . ?
C11 C12 H12 120.0 . . ?
C27 C26 O7 114.1(8) . . ?
C27 C26 H26A 108.7 . . ?
O7 C26 H26A 108.7 . . ?
C27 C26 H26B 108.7 . . ?
O7 C26 H26B 108.7 . . ?
H26A C26 H26B 107.6 . . ?
C24 C25 H25A 109.5 . . ?
C24 C25 H25B 109.5 . . ?
H25A C25 H25B 109.5 . . ?
C24 C25 H25C 109.5 . . ?
H25A C25 H25C 109.5 . . ?
H25B C25 H25C 109.5 . . ?
C28 C31 H31A 109.5 . . ?
C28 C31 H31B 109.5 . . ?
H31A C31 H31B 109.5 . . ?
C28 C31 H31C 109.5 . . ?
H31A C31 H31C 109.5 . . ?
H31B C31 H31C 109.5 . . ?
C28 C30 H30A 109.5 . . ?
C28 C30 H30B 109.5 . . ?
H30A C30 H30B 109.5 . . ?
C28 C30 H30C 109.5 . . ?
H30A C30 H30C 109.5 . . ?
H30B C30 H30C 109.5 . . ?
C28 C29 H29A 109.5 . . ?
C28 C29 H29B 109.5 . . ?
H29A C29 H29B 109.5 . . ?
C28 C29 H29C 109.5 . . ?
H29A C29 H29C 109.5 . . ?
H29B C29 H29C 109.5 . . ?
C26 C27 H27A 109.5 . . ?
C26 C27 H27B 109.5 . . ?
H27A C27 H27B 109.5 . . ?
C26 C27 H27C 109.5 . . ?
H27A C27 H27C 109.5 . . ?
H27B C27 H27C 109.5 . . ?

loop_
_geom_bond_atom_site_label_1
_geom_bond_atom_site_label_2
_geom_bond_distance
_geom_bond_site_symmetry_2
_geom_bond_publ_flag
Br1 C3 1.903(5) . ?
P002 O5 1.463(3) . ?
P002 O7 1.563(4) . ?
P002 O6 1.570(4) . ?
P002 C17 1.848(5) . ?
O4 C17 1.413(5) . ?
O4 H4 0.8200 . ?
O7 C26 1.437(9) . ?
O6 C24 1.442(6) . ?
O3 C32 1.295(7) . ?
O3 C28 1.460(7) . ?
N1 C1 1.408(6) . ?
N1 C32 1.411(7) . ?
N1 C8 1.436(6) . ?
O1 C8 1.183(6) . ?
C8 C7 1.509(7) . ?
C1 C2 1.380(7) . ?
C1 C6 1.393(7) . ?
O2 C32 1.190(7) . ?
C18 C19 1.387(7) . ?
C18 C23 1.393(7) . ?
C18 C17 1.528(6) . ?
C6 C5 1.391(7) . ?
C6 C7 1.469(6) . ?
C16 C9 1.508(7) . ?
C16 C17 1.562(7) . ?
C16 H16A 0.9700 . ?
C16 H16B 0.9700 . ?
C7 C9 1.351(7) . ?
C10 C15 1.379(7) . ?
C10 C11 1.382(8) . ?
C10 C9 1.494(7) . ?
C23 C22 1.383(8) . ?
C23 H23 0.9300 . ?
C2 C3 1.383(8) . ?
C2 H2 0.9300 . ?
C5 C4 1.396(7) . ?
C5 H5 0.9300 . ?
C3 C4 1.361(8) . ?
C19 C20 1.381(8) . ?
C19 H19 0.9300 . ?
C24 C25 1.482(9) . ?
C24 H24A 0.9700 . ?
C24 H24B 0.9700 . ?
C20 C21 1.376(9) . ?
C20 H20 0.9300 . ?
C4 H4A 0.9300 . ?
C21 C22 1.368(9) . ?
C21 H21 0.9300 . ?
C15 C14 1.386(8) . ?
C15 H15 0.9300 . ?
C14 C13 1.368(9) . ?
C14 H14 0.9300 . ?
C22 H22 0.9300 . ?
C28 C30 1.483(13) . ?
C28 C31 1.492(10) . ?
C28 C29 1.514(12) . ?
C13 C12 1.351(9) . ?
C13 H13 0.9300 . ?
C11 C12 1.381(9) . ?
C11 H11 0.9300 . ?
C12 H12 0.9300 . ?
C26 C27 1.407(12) . ?
C26 H26A 0.9700 . ?
C26 H26B 0.9700 . ?
C25 H25A 0.9600 . ?
C25 H25B 0.9600 . ?
C25 H25C 0.9600 . ?
C31 H31A 0.9600 . ?
C31 H31B 0.9600 . ?
C31 H31C 0.9600 . ?
C30 H30A 0.9600 . ?
C30 H30B 0.9600 . ?
C30 H30C 0.9600 . ?
C29 H29A 0.9600 . ?
C29 H29B 0.9600 . ?
C29 H29C 0.9600 . ?
C27 H27A 0.9600 . ?
C27 H27B 0.9600 . ?
C27 H27C 0.9600 . ?
